data_4317699
loop_
_publ_author_name
'Rupam Dinda'
'Parbati Sengupta'
'Saktiprosad Ghosh'
'Thomas C. W. Mak'

_publ_section_title
;
 Valence Delocalization in a Mixed-Oxidation Divanadium (IV, V) Complex
 Electrogenerated from Its Structurally Characterized Divanadium (V)
 Analogue with a Tridentate (ONO) Ligand
;
_journal_name_full 'Inorganic Chemistry'
_journal_page_first 1684
_journal_page_last 1688
_journal_paper_doi 10.1021/ic010865t
_journal_volume 41
_journal_year 2002
_chemical_formula_sum 'C30 H26 N6 O7 V2'
_chemical_formula_weight 684.45
_chemical_name_systematic
;
  ?
;
_space_group_IT_number 14
_symmetry_cell_setting monoclinic
_symmetry_space_group_name_Hall '-P 2ybc'
_symmetry_space_group_name_H-M 'P 1 21/c 1'
_atom_sites_solution_hydrogens geom
_atom_sites_solution_primary direct
_atom_sites_solution_secondary difmap
_audit_creation_method SHELXL-97
_cell_angle_alpha 90.00
_cell_angle_beta 96.145(5)
_cell_angle_gamma 90.00
_cell_formula_units_Z 4
_cell_length_a 7.9240(18)
_cell_length_b 16.211(4)
_cell_length_c 23.381(5)
_cell_measurement_temperature 293(2)
_cell_volume 2986.2(12)
_computing_cell_refinement 'Bruker SMART CCD Diffractometer'
_computing_data_collection 'Bruker SMART CCD Diffractometer'
_computing_data_reduction 'Bruker SMART CCD Diffractometer'
_computing_molecular_graphics 'Siemens SHELXTL'
_computing_publication_material 'Siemens SHELXTL'
_computing_structure_refinement 'SHELXL-97 (Sheldrick, 1997)'
_computing_structure_solution 'SHELXS-97 (Sheldrick, 1990)'
_diffrn_ambient_temperature 293(2)
_diffrn_measured_fraction_theta_full 0.994
_diffrn_measured_fraction_theta_max 0.994
_diffrn_measurement_device_type 'Bruker SMART CCD Diffractometer'
_diffrn_measurement_method 'omega scan'
_diffrn_radiation_monochromator graphite
_diffrn_radiation_source 'fine-focus sealed tube'
_diffrn_radiation_type MoK\a
_diffrn_radiation_wavelength 0.71073
_diffrn_reflns_av_R_equivalents 0.0458
_diffrn_reflns_av_sigmaI/netI 0.0590
_diffrn_reflns_limit_h_max 10
_diffrn_reflns_limit_h_min -10
_diffrn_reflns_limit_k_max 19
_diffrn_reflns_limit_k_min -21
_diffrn_reflns_limit_l_max 30
_diffrn_reflns_limit_l_min -28
_diffrn_reflns_number 20687
_diffrn_reflns_theta_full 28.10
_diffrn_reflns_theta_max 28.10
_diffrn_reflns_theta_min 1.53
_exptl_absorpt_coefficient_mu 0.684
_exptl_absorpt_correction_T_max 1.0000
_exptl_absorpt_correction_T_min 0.7621
_exptl_absorpt_correction_type empirical
_exptl_crystal_colour 'Dark blue'
_exptl_crystal_density_diffrn 1.522
_exptl_crystal_density_method 'not measured'
_exptl_crystal_description plate
_exptl_crystal_F_000 1400
_exptl_crystal_size_max 0.93
_exptl_crystal_size_mid 0.68
_exptl_crystal_size_min 0.11
_refine_diff_density_max 0.629
_refine_diff_density_min -0.332
_refine_diff_density_rms 0.079
_refine_ls_extinction_coef 0.0000(3)
_refine_ls_extinction_expression Fc^*^=kFc[1+0.001xFc^2^\l^3^/sin(2\q)]^-1/4^
_refine_ls_extinction_method SHELXL
_refine_ls_goodness_of_fit_ref 1.027
_refine_ls_hydrogen_treatment mixed
_refine_ls_matrix_type full
_refine_ls_number_parameters 407
_refine_ls_number_reflns 7242
_refine_ls_number_restraints 0
_refine_ls_restrained_S_all 1.027
_refine_ls_R_factor_all 0.1065
_refine_ls_R_factor_gt 0.0694
_refine_ls_shift/su_max 3.069
_refine_ls_shift/su_mean 0.010
_refine_ls_structure_factor_coef Fsqd
_refine_ls_weighting_details 'calc w=1/[\s^2^(Fo^2^)+(0.0837P)^2^+1.7533P] where P=(Fo^2^+2Fc^2^)/3'
_refine_ls_weighting_scheme calc
_refine_ls_wR_factor_gt 0.1536
_refine_ls_wR_factor_ref 0.1712
_reflns_number_gt 4880
_reflns_number_total 7242
_reflns_threshold_expression >2sigma(I)
_cod_data_source_file ic010865t.cif
_cod_data_source_block r06
_cod_depositor_comments
;
The following automatic conversions were performed:

'_symmetry_cell_setting' value 'Monoclinic' changed to 'monoclinic'
according to the built-in table from CIF Core dictionary named
'cif_core.dic' version 2.4.1 from
2010-06-29.

'_exptl_absorpt_correction_type' value 'Empirical'
changed to 'empirical' according to the built-in table from CIF Core
dictionary named 'cif_core.dic' version 2.4.1 from 2010-06-29.

Automatic conversion script
Id: cif_fix_values 1646 2011-03-28 12:23:43Z adriana 
;
_cod_original_cell_volume 2986.1(12)
_cod_database_code 4317699

loop_
_symmetry_equiv_pos_as_xyz
'x, y, z'
'-x, y+1/2, -z+1/2'
'-x, -y, -z'
'x, -y-1/2, z-1/2'

loop_
_atom_site_label
_atom_site_type_symbol
_atom_site_fract_x
_atom_site_fract_y
_atom_site_fract_z
_atom_site_U_iso_or_equiv
_atom_site_adp_type
_atom_site_occupancy
_atom_site_symmetry_multiplicity
_atom_site_calc_flag
_atom_site_refinement_flags
_atom_site_disorder_assembly
_atom_site_disorder_group
V1 V 0.57067(8) 0.56186(4) 0.35362(2) 0.03272(18) Uani 1 1 d . . .
V2 V 0.21456(8) 0.59103(4) 0.30173(3) 0.03427(18) Uani 1 1 d . . .
O1 O 0.5335(3) 0.60740(14) 0.27616(10) 0.0361(6) Uani 1 1 d . . .
O2 O 0.5858(3) 0.57939(16) 0.43065(11) 0.0419(6) Uani 1 1 d . . .
O3 O 0.3214(3) 0.67638(14) 0.35058(10) 0.0366(6) Uani 1 1 d . . .
O4 O 0.1925(4) 0.54323(16) 0.23119(11) 0.0468(7) Uani 1 1 d . . .
O5 O 0.3599(3) 0.51981(14) 0.34027(10) 0.0354(6) Uani 1 1 d . . .
O6 O 0.0354(3) 0.57923(17) 0.32425(13) 0.0528(7) Uani 1 1 d . . .
O7 O 0.7014(3) 0.49019(16) 0.34688(12) 0.0485(7) Uani 1 1 d . . .
N1 N 0.7237(4) 0.66586(17) 0.35475(12) 0.0335(6) Uani 1 1 d . . .
N2 N 0.7092(4) 0.71400(18) 0.30525(12) 0.0361(7) Uani 1 1 d . . .
N3 N 0.7135(5) 0.8446(2) 0.23142(15) 0.0589(10) Uani 1 1 d . . .
H3A H 0.7423 0.8284 0.2661 0.071 Uiso 1 1 calc R . .
H3B H 0.7423 0.8929 0.2207 0.071 Uiso 1 1 calc R . .
N4 N 0.1731(4) 0.69987(18) 0.25493(12) 0.0355(7) Uani 1 1 d . . .
N5 N 0.2419(4) 0.77107(18) 0.28116(12) 0.0389(7) Uani 1 1 d . . .
N6 N 0.3777(7) 0.9244(2) 0.29646(16) 0.0781(15) Uani 1 1 d . . .
H6B H 0.3219 0.8920 0.2722 0.094 Uiso 1 1 calc R . .
H6C H 0.3983 0.9743 0.2869 0.094 Uiso 1 1 calc R . .
C1 C 0.6085(5) 0.6784(2) 0.26553(15) 0.0336(8) Uani 1 1 d . . .
C2 C 0.5714(5) 0.7141(2) 0.20797(14) 0.0347(8) Uani 1 1 d . . .
C3 C 0.4765(5) 0.6667(2) 0.16648(15) 0.0428(9) Uani 1 1 d . . .
H3C H 0.4408 0.6144 0.1763 0.051 Uiso 1 1 calc R . .
C4 C 0.4343(6) 0.6952(3) 0.11127(17) 0.0521(11) Uani 1 1 d . . .
H4A H 0.3701 0.6630 0.0841 0.062 Uiso 1 1 calc R . .
C5 C 0.4897(6) 0.7728(3) 0.09705(17) 0.0551(12) Uani 1 1 d . . .
H5B H 0.4651 0.7920 0.0596 0.066 Uiso 1 1 calc R . .
C6 C 0.5786(6) 0.8212(2) 0.13647(17) 0.0513(11) Uani 1 1 d . . .
H6D H 0.6115 0.8735 0.1258 0.062 Uiso 1 1 calc R . .
C7 C 0.6231(5) 0.7940(2) 0.19365(16) 0.0398(9) Uani 1 1 d . . .
C8 C 0.7299(5) 0.5909(2) 0.46607(15) 0.0384(8) Uani 1 1 d . . .
C9 C 0.7499(5) 0.5497(2) 0.51873(16) 0.0459(9) Uani 1 1 d . . .
H9A H 0.6639 0.5160 0.5296 0.055 Uiso 1 1 calc R . .
C10 C 0.8982(6) 0.5594(3) 0.55450(17) 0.0539(11) Uani 1 1 d . . .
H10A H 0.9124 0.5317 0.5895 0.065 Uiso 1 1 calc R . .
C11 C 1.0256(6) 0.6097(3) 0.53902(17) 0.0530(11) Uani 1 1 d . . .
H11A H 1.1265 0.6144 0.5630 0.064 Uiso 1 1 calc R . .
C12 C 1.0045(5) 0.6528(3) 0.48852(17) 0.0472(10) Uani 1 1 d . . .
H12A H 1.0902 0.6880 0.4792 0.057 Uiso 1 1 calc R . .
C13 C 0.8552(5) 0.6450(2) 0.45026(15) 0.0383(8) Uani 1 1 d . . .
C14 C 0.8304(5) 0.6918(2) 0.39677(16) 0.0384(8) Uani 1 1 d . . .
C15 C 0.9258(6) 0.7705(3) 0.39105(18) 0.0534(11) Uani 1 1 d . . .
H15A H 0.8949 0.7937 0.3536 0.080 Uiso 1 1 calc R . .
H15B H 1.0455 0.7595 0.3959 0.080 Uiso 1 1 calc R . .
H15C H 0.8982 0.8088 0.4199 0.080 Uiso 1 1 calc R . .
C21 C 0.3170(5) 0.7529(2) 0.33149(14) 0.0342(8) Uani 1 1 d . . .
C22 C 0.4039(5) 0.8156(2) 0.36861(14) 0.0367(8) Uani 1 1 d . . .
C23 C 0.4642(5) 0.7931(2) 0.42485(16) 0.0453(9) Uani 1 1 d . . .
H23A H 0.4450 0.7398 0.4372 0.054 Uiso 1 1 calc R . .
C24 C 0.5500(7) 0.8470(3) 0.46198(18) 0.0583(12) Uani 1 1 d . . .
H24A H 0.5876 0.8309 0.4994 0.070 Uiso 1 1 calc R . .
C25 C 0.5803(8) 0.9256(3) 0.4433(2) 0.0737(16) Uani 1 1 d . . .
H25A H 0.6390 0.9627 0.4684 0.088 Uiso 1 1 calc R . .
C26 C 0.5265(8) 0.9497(3) 0.3893(2) 0.0785(17) Uani 1 1 d . . .
H26A H 0.5515 1.0027 0.3777 0.094 Uiso 1 1 calc R . .
C27 C 0.4332(7) 0.8966(2) 0.35008(18) 0.0549(11) Uani 1 1 d . . .
C28 C 0.0801(5) 0.5573(3) 0.18543(18) 0.0474(10) Uani 1 1 d . . .
C29 C 0.0229(6) 0.4900(3) 0.1525(2) 0.0718(14) Uani 1 1 d . . .
H29A H 0.0588 0.4370 0.1630 0.086 Uiso 1 1 calc R . .
C30 C -0.0866(8) 0.5026(4) 0.1043(3) 0.109(3) Uani 1 1 d . . .
H30A H -0.1258 0.4578 0.0818 0.131 Uiso 1 1 calc R . .
C31 C -0.1396(9) 0.5805(4) 0.0888(3) 0.122(3) Uani 1 1 d . . .
H31A H -0.2140 0.5884 0.0557 0.146 Uiso 1 1 calc R . .
C32 C -0.0843(7) 0.6463(4) 0.1212(2) 0.0833(18) Uani 1 1 d . . .
H32A H -0.1234 0.6986 0.1103 0.100 Uiso 1 1 calc R . .
C33 C 0.0293(5) 0.6378(3) 0.17051(18) 0.0495(10) Uani 1 1 d . . .
C34 C 0.0974(5) 0.7093(3) 0.20278(16) 0.0423(9) Uani 1 1 d . . .
C35 C 0.0886(6) 0.7939(3) 0.17642(18) 0.0599(12) Uani 1 1 d . . .
H35A H 0.1381 0.8332 0.2040 0.090 Uiso 1 1 calc R . .
H35B H -0.0279 0.8083 0.1653 0.090 Uiso 1 1 calc R . .
H35C H 0.1498 0.7943 0.1431 0.090 Uiso 1 1 calc R . .

loop_
_atom_site_aniso_label
_atom_site_aniso_U_11
_atom_site_aniso_U_22
_atom_site_aniso_U_33
_atom_site_aniso_U_23
_atom_site_aniso_U_13
_atom_site_aniso_U_12
V1 0.0361(3) 0.0283(3) 0.0336(3) 0.0073(2) 0.0030(3) -0.0012(2)
V2 0.0365(4) 0.0290(3) 0.0369(3) 0.0040(2) 0.0018(3) 0.0017(3)
O1 0.0481(15) 0.0270(12) 0.0335(13) 0.0061(10) 0.0054(11) -0.0043(11)
O2 0.0426(15) 0.0493(16) 0.0331(13) 0.0080(11) 0.0012(11) -0.0078(12)
O3 0.0474(15) 0.0289(12) 0.0325(12) 0.0036(10) 0.0003(11) -0.0006(11)
O4 0.0583(18) 0.0355(14) 0.0435(15) -0.0040(12) -0.0090(13) 0.0038(12)
O5 0.0359(13) 0.0275(12) 0.0425(14) 0.0091(10) 0.0026(11) -0.0017(10)
O6 0.0372(15) 0.0518(17) 0.070(2) 0.0108(14) 0.0098(14) 0.0005(13)
O7 0.0463(16) 0.0389(15) 0.0604(17) 0.0084(13) 0.0058(13) 0.0076(12)
N1 0.0366(16) 0.0309(15) 0.0335(15) 0.0051(12) 0.0059(13) 0.0024(12)
N2 0.0412(17) 0.0317(15) 0.0364(16) 0.0061(13) 0.0094(14) -0.0019(13)
N3 0.090(3) 0.0370(19) 0.049(2) 0.0066(16) 0.008(2) -0.0164(19)
N4 0.0383(17) 0.0350(16) 0.0329(15) 0.0014(13) 0.0026(13) 0.0067(13)
N5 0.052(2) 0.0317(16) 0.0336(16) 0.0004(13) 0.0057(14) 0.0055(14)
N6 0.151(5) 0.033(2) 0.046(2) 0.0102(16) -0.010(2) -0.011(2)
C1 0.039(2) 0.0267(17) 0.0360(18) 0.0005(14) 0.0109(16) 0.0039(14)
C2 0.044(2) 0.0303(18) 0.0317(18) 0.0008(14) 0.0132(16) 0.0041(15)
C3 0.063(3) 0.0324(19) 0.0352(19) 0.0012(15) 0.0136(18) 0.0027(18)
C4 0.072(3) 0.049(2) 0.035(2) -0.0033(18) 0.004(2) 0.006(2)
C5 0.087(3) 0.047(2) 0.034(2) 0.0088(18) 0.015(2) 0.014(2)
C6 0.079(3) 0.035(2) 0.043(2) 0.0119(17) 0.022(2) 0.010(2)
C7 0.054(2) 0.0308(18) 0.0362(19) 0.0060(15) 0.0148(17) 0.0068(17)
C8 0.045(2) 0.038(2) 0.0329(18) -0.0003(15) 0.0065(16) 0.0034(17)
C9 0.058(3) 0.046(2) 0.034(2) 0.0036(17) 0.0048(18) 0.001(2)
C10 0.070(3) 0.058(3) 0.032(2) 0.0006(19) 0.000(2) 0.013(2)
C11 0.056(3) 0.063(3) 0.036(2) -0.012(2) -0.0109(19) 0.008(2)
C12 0.044(2) 0.050(2) 0.046(2) -0.0075(19) -0.0013(18) -0.0017(19)
C13 0.041(2) 0.039(2) 0.0346(19) -0.0022(15) 0.0036(16) 0.0019(16)
C14 0.037(2) 0.0340(19) 0.045(2) 0.0006(16) 0.0102(17) -0.0001(15)
C15 0.057(3) 0.051(2) 0.052(2) 0.005(2) 0.003(2) -0.021(2)
C21 0.040(2) 0.0315(18) 0.0325(18) 0.0018(14) 0.0099(15) 0.0046(15)
C22 0.050(2) 0.0300(18) 0.0305(17) -0.0028(14) 0.0083(16) 0.0013(16)
C23 0.061(3) 0.039(2) 0.037(2) 0.0039(16) 0.0084(19) -0.0005(19)
C24 0.089(4) 0.050(3) 0.034(2) -0.0009(19) 0.001(2) -0.013(2)
C25 0.115(5) 0.052(3) 0.051(3) -0.010(2) -0.007(3) -0.025(3)
C26 0.140(5) 0.033(2) 0.059(3) 0.003(2) -0.001(3) -0.019(3)
C27 0.090(4) 0.035(2) 0.040(2) -0.0008(17) 0.004(2) -0.003(2)
C28 0.039(2) 0.054(2) 0.048(2) -0.0109(19) -0.0033(18) 0.0049(19)
C29 0.069(3) 0.063(3) 0.078(3) -0.023(3) -0.019(3) 0.011(3)
C30 0.108(5) 0.094(5) 0.110(5) -0.049(4) -0.060(4) 0.022(4)
C31 0.131(6) 0.105(5) 0.107(5) -0.046(4) -0.087(5) 0.049(4)
C32 0.082(4) 0.081(4) 0.076(3) -0.014(3) -0.039(3) 0.038(3)
C33 0.042(2) 0.057(3) 0.046(2) -0.008(2) -0.0094(18) 0.011(2)
C34 0.039(2) 0.049(2) 0.039(2) 0.0040(17) 0.0047(17) 0.0090(18)
C35 0.074(3) 0.057(3) 0.045(2) 0.016(2) -0.008(2) 0.016(2)

loop_
_atom_type_symbol
_atom_type_description
_atom_type_scat_dispersion_real
_atom_type_scat_dispersion_imag
_atom_type_scat_source
C C 0.0033 0.0016 'International Tables Vol C Tables 4.2.6.8 and 6.1.1.4'
H H 0.0000 0.0000 'International Tables Vol C Tables 4.2.6.8 and 6.1.1.4'
N N 0.0061 0.0033 'International Tables Vol C Tables 4.2.6.8 and 6.1.1.4'
O O 0.0106 0.0060 'International Tables Vol C Tables 4.2.6.8 and 6.1.1.4'
V V 0.3005 0.5294 'International Tables Vol C Tables 4.2.6.8 and 6.1.1.4'

loop_
_geom_angle_atom_site_label_1
_geom_angle_atom_site_label_2
_geom_angle_atom_site_label_3
_geom_angle
_geom_angle_site_symmetry_1
_geom_angle_site_symmetry_3
_geom_angle_publ_flag
O7 V1 O5 108.13(13) . . ?
O7 V1 O2 103.91(14) . . ?
O5 V1 O2 101.14(11) . . ?
O7 V1 O1 102.82(12) . . ?
O5 V1 O1 86.39(10) . . ?
O2 V1 O1 148.27(11) . . ?
O7 V1 N1 102.16(13) . . ?
O5 V1 N1 147.14(11) . . ?
O2 V1 N1 83.31(11) . . ?
O1 V1 N1 74.58(11) . . ?
O7 V1 V2 132.74(11) . . ?
O5 V1 V2 34.00(7) . . ?
O2 V1 V2 109.74(9) . . ?
O1 V1 V2 61.34(8) . . ?
N1 V1 V2 113.70(8) . . ?
O6 V2 O5 107.78(13) . . ?
O6 V2 O4 104.42(15) . . ?
O5 V2 O4 100.09(12) . . ?
O6 V2 O3 104.05(14) . . ?
O5 V2 O3 86.96(11) . . ?
O4 V2 O3 146.87(12) . . ?
O6 V2 N4 100.43(13) . . ?
O5 V2 N4 149.45(12) . . ?
O4 V2 N4 83.67(12) . . ?
O3 V2 N4 74.83(11) . . ?
O6 V2 V1 133.62(11) . . ?
O5 V2 V1 33.94(7) . . ?
O4 V2 V1 107.26(9) . . ?
O3 V2 V1 62.48(8) . . ?
N4 V2 V1 115.87(9) . . ?
C1 O1 V1 118.3(2) . . ?
C8 O2 V1 126.3(2) . . ?
C21 O3 V2 118.7(2) . . ?
C28 O4 V2 130.3(3) . . ?
V1 O5 V2 112.06(12) . . ?
C14 N1 N2 116.0(3) . . ?
C14 N1 V1 127.3(2) . . ?
N2 N1 V1 116.7(2) . . ?
C1 N2 N1 109.7(3) . . ?
C34 N4 N5 115.7(3) . . ?
C34 N4 V2 128.2(3) . . ?
N5 N4 V2 116.0(2) . . ?
C21 N5 N4 109.4(3) . . ?
N2 C1 O1 120.3(3) . . ?
N2 C1 C2 122.1(3) . . ?
O1 C1 C2 117.6(3) . . ?
C3 C2 C7 119.4(3) . . ?
C3 C2 C1 117.5(3) . . ?
C7 C2 C1 123.1(3) . . ?
C4 C3 C2 121.7(4) . . ?
C3 C4 C5 118.6(4) . . ?
C6 C5 C4 121.3(4) . . ?
C5 C6 C7 121.6(4) . . ?
N3 C7 C2 123.3(3) . . ?
N3 C7 C6 119.3(4) . . ?
C2 C7 C6 117.4(4) . . ?
O2 C8 C9 119.0(3) . . ?
O2 C8 C13 120.0(3) . . ?
C9 C8 C13 121.0(4) . . ?
C10 C9 C8 119.4(4) . . ?
C11 C10 C9 120.7(4) . . ?
C12 C11 C10 120.3(4) . . ?
C11 C12 C13 121.2(4) . . ?
C8 C13 C12 117.3(3) . . ?
C8 C13 C14 121.1(3) . . ?
C12 C13 C14 121.6(4) . . ?
N1 C14 C13 119.9(3) . . ?
N1 C14 C15 120.3(3) . . ?
C13 C14 C15 119.8(3) . . ?
N5 C21 O3 121.0(3) . . ?
N5 C21 C22 121.5(3) . . ?
O3 C21 C22 117.4(3) . . ?
C23 C22 C27 118.7(4) . . ?
C23 C22 C21 118.0(3) . . ?
C27 C22 C21 123.3(3) . . ?
C24 C23 C22 122.0(4) . . ?
C23 C24 C25 118.9(4) . . ?
C26 C25 C24 121.2(4) . . ?
C25 C26 C27 121.7(4) . . ?
N6 C27 C22 122.9(4) . . ?
N6 C27 C26 119.6(4) . . ?
C22 C27 C26 117.4(4) . . ?
O4 C28 C29 117.5(4) . . ?
O4 C28 C33 120.6(4) . . ?
C29 C28 C33 121.9(4) . . ?
C30 C29 C28 118.9(5) . . ?
C29 C30 C31 120.6(5) . . ?
C32 C31 C30 120.4(5) . . ?
C31 C32 C33 121.9(5) . . ?
C32 C33 C28 116.3(4) . . ?
C32 C33 C34 121.4(4) . . ?
C28 C33 C34 122.2(4) . . ?
N4 C34 C33 119.8(4) . . ?
N4 C34 C35 119.0(4) . . ?
C33 C34 C35 121.1(4) . . ?

loop_
_geom_bond_atom_site_label_1
_geom_bond_atom_site_label_2
_geom_bond_distance
_geom_bond_site_symmetry_2
_geom_bond_publ_flag
V1 O7 1.576(3) . ?
V1 O5 1.800(2) . ?
V1 O2 1.814(3) . ?
V1 O1 1.949(2) . ?
V1 N1 2.075(3) . ?
V1 V2 2.9875(10) . ?
V2 O6 1.578(3) . ?
V2 O5 1.803(2) . ?
V2 O4 1.814(3) . ?
V2 O3 1.931(2) . ?
V2 N4 2.084(3) . ?
O1 C1 1.331(4) . ?
O2 C8 1.350(5) . ?
O3 C21 1.317(4) . ?
O4 C28 1.336(4) . ?
N1 C14 1.295(5) . ?
N1 N2 1.390(4) . ?
N2 C1 1.293(5) . ?
N3 C7 1.353(5) . ?
N4 C34 1.309(5) . ?
N4 N5 1.391(4) . ?
N5 C21 1.295(4) . ?
N6 C27 1.360(5) . ?
C1 C2 1.465(5) . ?
C2 C3 1.393(5) . ?
C2 C7 1.410(5) . ?
C3 C4 1.378(5) . ?
C4 C5 1.384(6) . ?
C5 C6 1.350(6) . ?
C6 C7 1.416(5) . ?
C8 C9 1.395(5) . ?
C8 C13 1.403(5) . ?
C9 C10 1.376(6) . ?
C10 C11 1.376(6) . ?
C11 C12 1.367(6) . ?
C12 C13 1.411(5) . ?
C13 C14 1.458(5) . ?
C14 C15 1.496(5) . ?
C21 C22 1.460(5) . ?
C22 C23 1.398(5) . ?
C22 C27 1.410(5) . ?
C23 C24 1.361(6) . ?
C24 C25 1.377(6) . ?
C25 C26 1.345(7) . ?
C26 C27 1.408(6) . ?
C28 C29 1.384(6) . ?
C28 C33 1.398(6) . ?
C29 C30 1.361(7) . ?
C30 C31 1.368(9) . ?
C31 C32 1.354(8) . ?
C32 C33 1.391(6) . ?
C33 C34 1.455(6) . ?
C34 C35 1.503(6) . ?
